data_2229327
loop_
_publ_author_name
'Yuan, Li-Li'
'Chen, Chen'

_publ_section_title
;
 Dichlorido(3,5-dimethyl-1<i>H</i>-pyrazole-\k<i>N</i>^2^)[hydrotris(3,5-dimethyl-1<i>H</i>-pyrazol-1-yl-\k<i>N</i>^2^)borato]chromium(III)
 tetrahydrofuran monosolvate
;
_journal_coeditor_code BR2160
_journal_issue 3
_journal_name_full 'Acta Crystallographica Section E'
_journal_page_first m349
_journal_paper_doi 10.1107/S1600536811005344
_journal_volume 67
_journal_year 2011
_chemical_formula_iupac '[Cr (C15 H22 B N6) Cl2 (C5 H8 N2)], C4 H8 O'
_chemical_formula_moiety 'C24 H38 B Cl2 Cr N8 O'
_chemical_formula_sum 'C24 H38 B Cl2 Cr N8 O'
_chemical_formula_weight 588.33
_chemical_name_systematic
;
Dichlorido(3,5-dimethyl-1<i>H</i>-pyrazole-\k<i>N</i>^2^)[hydrotris(3,5-
dimethyl-1<i>H</i>-pyrazol-1-yl-\k<i>N</i>^2^)borato]chromium(III)
tetrahydrofuran monosolvate
;
_space_group_IT_number 14
_symmetry_cell_setting monoclinic
_symmetry_space_group_name_Hall '-P 2ybc'
_symmetry_space_group_name_H-M 'P 1 21/c 1'
_atom_sites_solution_hydrogens geom
_atom_sites_solution_primary direct
_atom_sites_solution_secondary difmap
_audit_creation_method SHELXL-97
_cell_angle_alpha 90.00
_cell_angle_beta 96.381(2)
_cell_angle_gamma 90.00
_cell_formula_units_Z 4
_cell_length_a 10.9417(13)
_cell_length_b 11.1563(13)
_cell_length_c 24.036(3)
_cell_measurement_temperature 298(2)
_cell_measurement_theta_max 25.5
_cell_measurement_theta_min 0.998
_cell_volume 2915.9(6)
_computing_cell_refinement 'SAINT (Bruker, 2000)'
_computing_data_collection 'SMART (Bruker, 2000)'
_computing_data_reduction 'SAINT (Bruker, 2000)'
_computing_molecular_graphics 'SHELXTL (Sheldrick, 2008)'
_computing_publication_material 'SHELXTL (Sheldrick, 2008)'
_computing_structure_refinement 'SHELXS97 (Sheldrick, 2008)'
_computing_structure_solution 'SHELXS97 (Sheldrick, 2008)'
_diffrn_ambient_temperature 298(2)
_diffrn_measured_fraction_theta_full 0.998
_diffrn_measured_fraction_theta_max 0.998
_diffrn_measurement_device_type 'Bruker SMART CCD area-detector'
_diffrn_measurement_method '\f and \w'
_diffrn_radiation_monochromator graphite
_diffrn_radiation_source 'fine-focus sealed tube'
_diffrn_radiation_type MoK\a
_diffrn_radiation_wavelength 0.71073
_diffrn_reflns_av_R_equivalents 0.1076
_diffrn_reflns_av_sigmaI/netI 0.0635
_diffrn_reflns_limit_h_max 13
_diffrn_reflns_limit_h_min -11
_diffrn_reflns_limit_k_max 13
_diffrn_reflns_limit_k_min -13
_diffrn_reflns_limit_l_max 29
_diffrn_reflns_limit_l_min -29
_diffrn_reflns_number 24008
_diffrn_reflns_theta_full 25.50
_diffrn_reflns_theta_max 25.50
_diffrn_reflns_theta_min 1.71
_exptl_absorpt_coefficient_mu 0.608
_exptl_absorpt_correction_T_max 0.886
_exptl_absorpt_correction_T_min 0.886
_exptl_absorpt_correction_type multi-scan
_exptl_absorpt_process_details '(SADABS; Bruker, 2000)'
_exptl_crystal_colour green
_exptl_crystal_density_diffrn 1.340
_exptl_crystal_density_method 'not measured'
_exptl_crystal_description block
_exptl_crystal_F_000 1236
_exptl_crystal_size_max 0.2
_exptl_crystal_size_mid 0.2
_exptl_crystal_size_min 0.2
_refine_diff_density_max 0.637
_refine_diff_density_min -0.358
_refine_ls_extinction_method none
_refine_ls_goodness_of_fit_ref 1.325
_refine_ls_hydrogen_treatment mixed
_refine_ls_matrix_type full
_refine_ls_number_parameters 351
_refine_ls_number_reflns 5422
_refine_ls_number_restraints 0
_refine_ls_restrained_S_all 1.325
_refine_ls_R_factor_all 0.0956
_refine_ls_R_factor_gt 0.0876
_refine_ls_shift/su_max 0.061
_refine_ls_shift/su_mean 0.001
_refine_ls_structure_factor_coef Fsqd
_refine_ls_weighting_details 'calc w=1/[\s^2^(Fo^2^)+(0.0478P)^2^+5.8124P] where P=(Fo^2^+2Fc^2^)/3'
_refine_ls_weighting_scheme calc
_refine_ls_wR_factor_gt 0.1850
_refine_ls_wR_factor_ref 0.1891
_reflns_number_gt 4930
_reflns_number_total 5422
_reflns_threshold_expression I>2\s(I)
_cod_data_source_file br2160.cif
_cod_data_source_block I
_cod_original_sg_symbol_H-M 'P 21/c'
_cod_database_code 2229327
_cod_database_fobs_code 2229327

loop_
_symmetry_equiv_pos_as_xyz
'x, y, z'
'-x, y+1/2, -z+1/2'
'-x, -y, -z'
'x, -y-1/2, z-1/2'

loop_
_atom_site_type_symbol
_atom_site_label
_atom_site_fract_x
_atom_site_fract_y
_atom_site_fract_z
_atom_site_U_iso_or_equiv
_atom_site_adp_type
_atom_site_calc_flag
_atom_site_refinement_flags
_atom_site_occupancy
_atom_site_disorder_assembly
_atom_site_disorder_group
H H20 -0.049(4) 0.229(4) 0.8535(17) 0.000(14) Uiso d P 1 . .
Cr Cr1 0.21415(6) 0.13372(6) 0.86917(3) 0.0257(2) Uani d . 1 . .
Cl Cl1 0.21345(12) 0.33718(10) 0.84889(5) 0.0403(3) Uani d . 1 . .
Cl Cl2 0.12131(12) 0.17258(13) 0.94879(5) 0.0443(3) Uani d . 1 . .
O O1 0.8845(5) 0.3794(4) 0.8944(2) 0.0768(14) Uani d . 1 . .
B B1 0.4295(5) -0.0476(5) 0.8590(3) 0.0390(13) Uani d . 1 . .
N N1 0.3892(4) 0.1397(4) 0.91225(17) 0.0366(9) Uani d . 1 . .
N N2 0.4684(3) 0.0481(4) 0.90276(16) 0.0354(9) Uani d . 1 . .
N N3 0.2138(3) -0.0490(3) 0.88608(16) 0.0324(9) Uani d . 1 . .
N N4 0.3152(4) -0.1143(3) 0.87563(16) 0.0340(9) Uani d . 1 . .
N N5 0.2998(3) 0.0980(3) 0.79742(15) 0.0292(8) Uani d . 1 . .
N N6 0.3927(3) 0.0142(3) 0.80210(16) 0.0324(9) Uani d . 1 . .
N N7 0.0439(3) 0.1082(3) 0.82229(15) 0.0281(8) Uani d . 1 . .
N N8 -0.0520(4) 0.1813(4) 0.83032(19) 0.0327(9) Uani d . 1 . .
C C1 0.3947(6) 0.3210(6) 0.9731(3) 0.0663(18) Uani d . 1 . .
H H1A 0.3673 0.3722 0.9421 0.099 Uiso calc R 1 . .
H H1B 0.4560 0.3618 0.9978 0.099 Uiso calc R 1 . .
H H1C 0.3263 0.3007 0.9930 0.099 Uiso calc R 1 . .
C C2 0.4486(5) 0.2090(5) 0.9518(2) 0.0435(13) Uani d . 1 . .
C C3 0.5638(5) 0.1617(6) 0.9677(2) 0.0519(15) Uani d . 1 . .
H H3 0.6229 0.1929 0.9946 0.062 Uiso calc R 1 . .
C C4 0.5747(5) 0.0616(6) 0.9367(2) 0.0459(14) Uani d . 1 . .
C C5 0.6814(5) -0.0219(7) 0.9356(3) 0.070(2) Uani d . 1 . .
H H5A 0.6545 -0.1028 0.9404 0.105 Uiso calc R 1 . .
H H5B 0.7439 -0.0017 0.9654 0.105 Uiso calc R 1 . .
H H5C 0.7142 -0.0148 0.9004 0.105 Uiso calc R 1 . .
C C6 0.0046(5) -0.0972(6) 0.9141(3) 0.0526(15) Uani d . 1 . .
H H6A 0.0070 -0.0197 0.9316 0.079 Uiso calc R 1 . .
H H6B -0.0225 -0.1558 0.9393 0.079 Uiso calc R 1 . .
H H6C -0.0513 -0.0953 0.8804 0.079 Uiso calc R 1 . .
C C7 0.1302(5) -0.1293(5) 0.9003(2) 0.0397(12) Uani d . 1 . .
C C8 0.1793(5) -0.2434(5) 0.8988(2) 0.0451(13) Uani d . 1 . .
H H8 0.1409 -0.3145 0.9071 0.054 Uiso calc R 1 . .
C C9 0.2944(5) -0.2318(5) 0.8830(2) 0.0410(12) Uani d . 1 . .
C C10 0.3865(6) -0.3265(5) 0.8738(3) 0.0609(17) Uani d . 1 . .
H H10A 0.4042 -0.3241 0.8356 0.091 Uiso calc R 1 . .
H H10B 0.3538 -0.4037 0.8817 0.091 Uiso calc R 1 . .
H H10C 0.4607 -0.3125 0.8982 0.091 Uiso calc R 1 . .
C C11 0.1907(5) 0.2217(5) 0.7202(2) 0.0413(12) Uani d . 1 . .
H H11A 0.1118 0.1834 0.7141 0.062 Uiso calc R 1 . .
H H11B 0.2128 0.2520 0.6853 0.062 Uiso calc R 1 . .
H H11C 0.1871 0.2867 0.7461 0.062 Uiso calc R 1 . .
C C12 0.2851(4) 0.1326(4) 0.7437(2) 0.0333(10) Uani d . 1 . .
C C13 0.3698(5) 0.0739(5) 0.7147(2) 0.0396(12) Uani d . 1 . .
H H13 0.3799 0.0830 0.6770 0.047 Uiso calc R 1 . .
C C14 0.4356(4) -0.0002(4) 0.7523(2) 0.0365(11) Uani d . 1 . .
C C15 0.5383(5) -0.0845(6) 0.7431(3) 0.0543(15) Uani d . 1 . .
H H15A 0.6119 -0.0601 0.7657 0.081 Uiso calc R 1 . .
H H15B 0.5520 -0.0831 0.7043 0.081 Uiso calc R 1 . .
H H15C 0.5167 -0.1643 0.7533 0.081 Uiso calc R 1 . .
C C16 0.0693(5) -0.0696(5) 0.7607(2) 0.0422(12) Uani d . 1 . .
H H16A 0.1463 -0.0397 0.7508 0.063 Uiso calc R 1 . .
H H16B 0.0232 -0.1038 0.7283 0.063 Uiso calc R 1 . .
H H16C 0.0844 -0.1298 0.7892 0.063 Uiso calc R 1 . .
C C17 -0.0019(4) 0.0306(4) 0.78224(19) 0.0315(10) Uani d . 1 . .
C C18 -0.1248(5) 0.0575(5) 0.7659(2) 0.0418(12) Uani d . 1 . .
H H18 -0.1770 0.0179 0.7388 0.050 Uiso calc R 1 . .
C C19 -0.1540(4) 0.1526(4) 0.7972(2) 0.0399(12) Uani d . 1 . .
C C20 -0.2733(5) 0.2176(6) 0.7987(3) 0.0641(18) Uani d . 1 . .
H H20A -0.3247 0.1736 0.8213 0.096 Uiso calc R 1 . .
H H20B -0.3139 0.2251 0.7614 0.096 Uiso calc R 1 . .
H H20C -0.2576 0.2960 0.8145 0.096 Uiso calc R 1 . .
C C21 0.8285(10) 0.3483(8) 0.9424(5) 0.117(4) Uani d . 1 . .
H H21A 0.8886 0.3138 0.9707 0.141 Uiso calc R 1 . .
H H21B 0.7636 0.2901 0.9331 0.141 Uiso calc R 1 . .
C C22 0.7779(10) 0.4587(9) 0.9632(4) 0.114(3) Uani d . 1 . .
H H22A 0.7904 0.4616 1.0038 0.137 Uiso calc R 1 . .
H H22B 0.6906 0.4648 0.9511 0.137 Uiso calc R 1 . .
C C23 0.8465(10) 0.5566(7) 0.9387(4) 0.102(3) Uani d . 1 . .
H H23A 0.8925 0.6037 0.9678 0.122 Uiso calc R 1 . .
H H23B 0.7910 0.6091 0.9158 0.122 Uiso calc R 1 . .
C C24 0.9310(9) 0.4931(7) 0.9039(3) 0.088(2) Uani d . 1 . .
H H24A 0.9346 0.5348 0.8687 0.105 Uiso calc R 1 . .
H H24B 1.0134 0.4894 0.9235 0.105 Uiso calc R 1 . .
H H1 0.504(5) -0.109(4) 0.857(2) 0.037(13) Uiso d . 1 . .

loop_
_atom_site_aniso_label
_atom_site_aniso_U_11
_atom_site_aniso_U_22
_atom_site_aniso_U_33
_atom_site_aniso_U_12
_atom_site_aniso_U_13
_atom_site_aniso_U_23
Cr1 0.0216(4) 0.0282(4) 0.0277(4) 0.0017(3) 0.0047(3) 0.0002(3)
Cl1 0.0453(7) 0.0290(6) 0.0468(7) -0.0007(5) 0.0061(5) 0.0009(5)
Cl2 0.0448(7) 0.0573(8) 0.0325(6) 0.0046(6) 0.0124(5) -0.0039(6)
O1 0.080(3) 0.053(3) 0.103(4) -0.007(2) 0.038(3) -0.026(3)
B1 0.024(3) 0.039(3) 0.055(4) 0.008(2) 0.009(2) 0.009(3)
N1 0.028(2) 0.042(2) 0.039(2) 0.0012(18) 0.0032(17) -0.0029(19)
N2 0.025(2) 0.043(2) 0.037(2) 0.0004(18) 0.0010(16) 0.0071(18)
N3 0.031(2) 0.031(2) 0.036(2) 0.0056(17) 0.0095(17) 0.0056(17)
N4 0.032(2) 0.032(2) 0.039(2) 0.0058(17) 0.0053(17) 0.0065(17)
N5 0.025(2) 0.030(2) 0.034(2) 0.0016(16) 0.0105(16) 0.0019(16)
N6 0.025(2) 0.035(2) 0.039(2) 0.0022(16) 0.0113(16) 0.0010(17)
N7 0.025(2) 0.0279(19) 0.0328(19) 0.0055(15) 0.0074(15) -0.0001(16)
N8 0.033(2) 0.026(2) 0.040(2) 0.0021(17) 0.0058(18) -0.0068(19)
C1 0.056(4) 0.074(4) 0.066(4) -0.007(3) -0.009(3) -0.029(3)
C2 0.038(3) 0.051(3) 0.040(3) -0.009(2) -0.002(2) -0.002(2)
C3 0.036(3) 0.077(4) 0.039(3) -0.012(3) -0.010(2) 0.002(3)
C4 0.028(3) 0.067(4) 0.042(3) -0.003(3) -0.001(2) 0.013(3)
C5 0.032(3) 0.086(5) 0.088(5) 0.011(3) -0.012(3) 0.017(4)
C6 0.045(3) 0.056(4) 0.062(4) -0.008(3) 0.027(3) 0.006(3)
C7 0.039(3) 0.041(3) 0.040(3) -0.004(2) 0.009(2) 0.007(2)
C8 0.052(3) 0.034(3) 0.051(3) -0.008(2) 0.011(3) 0.014(2)
C9 0.051(3) 0.035(3) 0.037(3) 0.003(2) 0.004(2) 0.006(2)
C10 0.074(4) 0.037(3) 0.073(4) 0.017(3) 0.010(3) 0.005(3)
C11 0.046(3) 0.042(3) 0.036(3) 0.003(2) 0.003(2) 0.009(2)
C12 0.030(2) 0.033(2) 0.038(3) -0.008(2) 0.008(2) -0.001(2)
C13 0.038(3) 0.048(3) 0.035(3) -0.004(2) 0.017(2) 0.002(2)
C14 0.028(2) 0.037(3) 0.048(3) -0.005(2) 0.016(2) -0.003(2)
C15 0.041(3) 0.058(4) 0.068(4) 0.008(3) 0.024(3) -0.003(3)
C16 0.038(3) 0.039(3) 0.051(3) -0.009(2) 0.009(2) -0.015(2)
C17 0.030(2) 0.027(2) 0.037(2) -0.0058(19) 0.007(2) 0.000(2)
C18 0.035(3) 0.041(3) 0.047(3) -0.009(2) -0.005(2) -0.002(2)
C19 0.028(3) 0.037(3) 0.053(3) 0.001(2) 0.000(2) 0.003(2)
C20 0.034(3) 0.058(4) 0.098(5) 0.008(3) -0.001(3) -0.006(4)
C21 0.121(8) 0.070(5) 0.180(11) 0.000(5) 0.100(8) 0.005(6)
C22 0.141(9) 0.096(7) 0.116(7) 0.021(6) 0.068(7) -0.018(6)
C23 0.166(9) 0.060(5) 0.080(5) 0.010(6) 0.015(6) -0.018(4)
C24 0.126(7) 0.065(5) 0.075(5) -0.014(5) 0.026(5) -0.010(4)

loop_
_atom_type_symbol
_atom_type_description
_atom_type_scat_dispersion_real
_atom_type_scat_dispersion_imag
_atom_type_scat_source
C C 0.0033 0.0016 'International Tables Vol C Tables 4.2.6.8 and 6.1.1.4'
H H 0.0000 0.0000 'International Tables Vol C Tables 4.2.6.8 and 6.1.1.4'
B B 0.0013 0.0007 'International Tables Vol C Tables 4.2.6.8 and 6.1.1.4'
N N 0.0061 0.0033 'International Tables Vol C Tables 4.2.6.8 and 6.1.1.4'
O O 0.0106 0.0060 'International Tables Vol C Tables 4.2.6.8 and 6.1.1.4'
Cl Cl 0.1484 0.1585 'International Tables Vol C Tables 4.2.6.8 and 6.1.1.4'
Cr Cr 0.3209 0.6236 'International Tables Vol C Tables 4.2.6.8 and 6.1.1.4'

loop_
_geom_angle_atom_site_label_1
_geom_angle_atom_site_label_2
_geom_angle_atom_site_label_3
_geom_angle_site_symmetry_1
_geom_angle_site_symmetry_3
_geom_angle
_geom_angle_publ_flag
N1 Cr1 N3 . . 87.45(16) ?
N1 Cr1 N7 . . 173.26(15) ?
N3 Cr1 N7 . . 87.18(15) ?
N1 Cr1 N5 . . 86.80(15) ?
N3 Cr1 N5 . . 89.14(15) ?
N7 Cr1 N5 . . 89.05(14) ?
N1 Cr1 Cl2 . . 92.71(12) ?
N3 Cr1 Cl2 . . 90.66(11) ?
N7 Cr1 Cl2 . . 91.42(11) ?
N5 Cr1 Cl2 . . 179.48(11) ?
N1 Cr1 Cl1 . . 93.14(12) ?
N3 Cr1 Cl1 . . 179.14(12) ?
N7 Cr1 Cl1 . . 92.19(11) ?
N5 Cr1 Cl1 . . 90.26(11) ?
Cl2 Cr1 Cl1 . . 89.94(5) ?
C24 O1 C21 . . 106.1(6) ?
N2 B1 N6 . . 108.9(4) ?
N2 B1 N4 . . 109.2(4) ?
N6 B1 N4 . . 107.8(4) ?
N2 B1 H1 . . 109(3) ?
N6 B1 H1 . . 112(3) ?
N4 B1 H1 . . 110(3) ?
C2 N1 N2 . . 106.4(4) ?
C2 N1 Cr1 . . 136.2(4) ?
N2 N1 Cr1 . . 117.2(3) ?
C4 N2 N1 . . 109.4(4) ?
C4 N2 B1 . . 130.5(5) ?
N1 N2 B1 . . 120.1(4) ?
C7 N3 N4 . . 106.1(4) ?
C7 N3 Cr1 . . 135.7(3) ?
N4 N3 Cr1 . . 117.7(3) ?
C9 N4 N3 . . 109.9(4) ?
C9 N4 B1 . . 131.0(4) ?
N3 N4 B1 . . 119.0(4) ?
C12 N5 N6 . . 106.4(4) ?
C12 N5 Cr1 . . 136.3(3) ?
N6 N5 Cr1 . . 117.2(3) ?
C14 N6 N5 . . 109.7(4) ?
C14 N6 B1 . . 130.7(4) ?
N5 N6 B1 . . 119.6(4) ?
C17 N7 N8 . . 104.7(4) ?
C17 N7 Cr1 . . 135.4(3) ?
N8 N7 Cr1 . . 119.9(3) ?
C19 N8 N7 . . 112.2(4) ?
C19 N8 H20 . . 124(3) ?
N7 N8 H20 . . 123(3) ?
C2 C1 H1A . . 109.5 ?
C2 C1 H1B . . 109.5 ?
H1A C1 H1B . . 109.5 ?
C2 C1 H1C . . 109.5 ?
H1A C1 H1C . . 109.5 ?
H1B C1 H1C . . 109.5 ?
N1 C2 C3 . . 109.4(5) ?
N1 C2 C1 . . 123.2(5) ?
C3 C2 C1 . . 127.4(5) ?
C4 C3 C2 . . 107.3(5) ?
C4 C3 H3 . . 126.4 ?
C2 C3 H3 . . 126.4 ?
N2 C4 C3 . . 107.5(5) ?
N2 C4 C5 . . 122.7(6) ?
C3 C4 C5 . . 129.8(5) ?
C4 C5 H5A . . 109.5 ?
C4 C5 H5B . . 109.5 ?
H5A C5 H5B . . 109.5 ?
C4 C5 H5C . . 109.5 ?
H5A C5 H5C . . 109.5 ?
H5B C5 H5C . . 109.5 ?
C7 C6 H6A . . 109.5 ?
C7 C6 H6B . . 109.5 ?
H6A C6 H6B . . 109.5 ?
C7 C6 H6C . . 109.5 ?
H6A C6 H6C . . 109.5 ?
H6B C6 H6C . . 109.5 ?
N3 C7 C8 . . 109.1(5) ?
N3 C7 C6 . . 124.3(5) ?
C8 C7 C6 . . 126.6(5) ?
C9 C8 C7 . . 107.1(5) ?
C9 C8 H8 . . 126.5 ?
C7 C8 H8 . . 126.5 ?
N4 C9 C8 . . 107.7(5) ?
N4 C9 C10 . . 122.9(5) ?
C8 C9 C10 . . 129.4(5) ?
C9 C10 H10A . . 109.5 ?
C9 C10 H10B . . 109.5 ?
H10A C10 H10B . . 109.5 ?
C9 C10 H10C . . 109.5 ?
H10A C10 H10C . . 109.5 ?
H10B C10 H10C . . 109.5 ?
C12 C11 H11A . . 109.5 ?
C12 C11 H11B . . 109.5 ?
H11A C11 H11B . . 109.5 ?
C12 C11 H11C . . 109.5 ?
H11A C11 H11C . . 109.5 ?
H11B C11 H11C . . 109.5 ?
N5 C12 C13 . . 109.5(4) ?
N5 C12 C11 . . 123.9(4) ?
C13 C12 C11 . . 126.6(4) ?
C14 C13 C12 . . 106.5(4) ?
C14 C13 H13 . . 126.7 ?
C12 C13 H13 . . 126.7 ?
N6 C14 C13 . . 107.8(4) ?
N6 C14 C15 . . 123.3(5) ?
C13 C14 C15 . . 128.9(5) ?
C14 C15 H15A . . 109.5 ?
C14 C15 H15B . . 109.5 ?
H15A C15 H15B . . 109.5 ?
C14 C15 H15C . . 109.5 ?
H15A C15 H15C . . 109.5 ?
H15B C15 H15C . . 109.5 ?
C17 C16 H16A . . 109.5 ?
C17 C16 H16B . . 109.5 ?
H16A C16 H16B . . 109.5 ?
C17 C16 H16C . . 109.5 ?
H16A C16 H16C . . 109.5 ?
H16B C16 H16C . . 109.5 ?
N7 C17 C18 . . 109.5(4) ?
N7 C17 C16 . . 124.2(4) ?
C18 C17 C16 . . 126.3(4) ?
C19 C18 C17 . . 107.0(4) ?
C19 C18 H18 . . 126.5 ?
C17 C18 H18 . . 126.5 ?
N8 C19 C18 . . 106.5(4) ?
N8 C19 C20 . . 122.8(5) ?
C18 C19 C20 . . 130.7(5) ?
C19 C20 H20A . . 109.5 ?
C19 C20 H20B . . 109.5 ?
H20A C20 H20B . . 109.5 ?
C19 C20 H20C . . 109.5 ?
H20A C20 H20C . . 109.5 ?
H20B C20 H20C . . 109.5 ?
O1 C21 C22 . . 106.7(7) ?
O1 C21 H21A . . 110.4 ?
C22 C21 H21A . . 110.4 ?
O1 C21 H21B . . 110.4 ?
C22 C21 H21B . . 110.4 ?
H21A C21 H21B . . 108.6 ?
C21 C22 C23 . . 104.9(7) ?
C21 C22 H22A . . 110.8 ?
C23 C22 H22A . . 110.8 ?
C21 C22 H22B . . 110.8 ?
C23 C22 H22B . . 110.8 ?
H22A C22 H22B . . 108.8 ?
C22 C23 C24 . . 104.2(7) ?
C22 C23 H23A . . 110.9 ?
C24 C23 H23A . . 110.9 ?
C22 C23 H23B . . 110.9 ?
C24 C23 H23B . . 110.9 ?
H23A C23 H23B . . 108.9 ?
O1 C24 C23 . . 106.8(7) ?
O1 C24 H24A . . 110.4 ?
C23 C24 H24A . . 110.4 ?
O1 C24 H24B . . 110.4 ?
C23 C24 H24B . . 110.4 ?
H24A C24 H24B . . 108.6 ?

loop_
_geom_bond_atom_site_label_1
_geom_bond_atom_site_label_2
_geom_bond_site_symmetry_2
_geom_bond_distance
_geom_bond_publ_flag
Cr1 N1 . 2.075(4) ?
Cr1 N3 . 2.078(4) ?
Cr1 N7 . 2.086(4) ?
Cr1 N5 . 2.090(4) ?
Cr1 Cl2 . 2.3054(14) ?
Cr1 Cl1 . 2.3214(14) ?
O1 C24 . 1.376(9) ?
O1 C21 . 1.410(10) ?
B1 N2 . 1.527(8) ?
B1 N6 . 1.544(7) ?
B1 N4 . 1.545(7) ?
B1 H1 . 1.07(5) ?
N1 C2 . 1.336(6) ?
N1 N2 . 1.375(6) ?
N2 C4 . 1.353(6) ?
N3 C7 . 1.351(6) ?
N3 N4 . 1.374(5) ?
N4 C9 . 1.346(6) ?
N5 C12 . 1.340(6) ?
N5 N6 . 1.376(5) ?
N6 C14 . 1.343(6) ?
N7 C17 . 1.349(6) ?
N7 N8 . 1.360(5) ?
N8 C19 . 1.337(6) ?
N8 H20 . 0.77(4) ?
C1 C2 . 1.496(8) ?
C1 H1A . 0.9600 ?
C1 H1B . 0.9600 ?
C1 H1C . 0.9600 ?
C2 C3 . 1.381(8) ?
C3 C4 . 1.355(9) ?
C3 H3 . 0.9300 ?
C4 C5 . 1.496(8) ?
C5 H5A . 0.9600 ?
C5 H5B . 0.9600 ?
C5 H5C . 0.9600 ?
C6 C7 . 1.493(7) ?
C6 H6A . 0.9600 ?
C6 H6B . 0.9600 ?
C6 H6C . 0.9600 ?
C7 C8 . 1.384(7) ?
C8 C9 . 1.362(7) ?
C8 H8 . 0.9300 ?
C9 C10 . 1.493(7) ?
C10 H10A . 0.9600 ?
C10 H10B . 0.9600 ?
C10 H10C . 0.9600 ?
C11 C12 . 1.498(7) ?
C11 H11A . 0.9600 ?
C11 H11B . 0.9600 ?
C11 H11C . 0.9600 ?
C12 C13 . 1.385(7) ?
C13 C14 . 1.370(7) ?
C13 H13 . 0.9300 ?
C14 C15 . 1.501(7) ?
C15 H15A . 0.9600 ?
C15 H15B . 0.9600 ?
C15 H15C . 0.9600 ?
C16 C17 . 1.488(7) ?
C16 H16A . 0.9600 ?
C16 H16B . 0.9600 ?
C16 H16C . 0.9600 ?
C17 C18 . 1.390(7) ?
C18 C19 . 1.359(7) ?
C18 H18 . 0.9300 ?
C19 C20 . 1.497(7) ?
C20 H20A . 0.9600 ?
C20 H20B . 0.9600 ?
C20 H20C . 0.9600 ?
C21 C22 . 1.462(11) ?
C21 H21A . 0.9700 ?
C21 H21B . 0.9700 ?
C22 C23 . 1.484(13) ?
C22 H22A . 0.9700 ?
C22 H22B . 0.9700 ?
C23 C24 . 1.493(11) ?
C23 H23A . 0.9700 ?
C23 H23B . 0.9700 ?
C24 H24A . 0.9700 ?
C24 H24B . 0.9700 ?

loop_
_geom_hbond_atom_site_label_D
_geom_hbond_atom_site_label_H
_geom_hbond_atom_site_label_A
_geom_hbond_site_symmetry_A
_geom_hbond_distance_DH
_geom_hbond_distance_HA
_geom_hbond_distance_DA
_geom_hbond_angle_DHA
C20 H20C O1 1_455 0.96 2.51 3.265(8) 135
N8 H20 O1 1_455 0.77(4) 2.11(4) 2.820(6) 153.8
